data_4084181
loop_
_publ_author_name
'Sindhuja, Elangovan'
'Ramesh, Rengan'
'Balaji, Sundarraman'
'Liu, Yu'

_publ_section_title
;
 Direct Synthesis of Amides from Coupling of Alcohols and Amines Catalyzed
 by Ruthenium(II) Thiocarboxamide Complexes under Aerobic Conditions
;
_journal_issue 16
_journal_name_full Organometallics
_journal_page_first 4269
_journal_paper_doi 10.1021/om500556b
_journal_volume 33
_journal_year 2014
_chemical_formula_sum 'C52 H45 As2 Cl N2 O Ru S'
_chemical_formula_weight 1032.32
_chemical_name_systematic
; 
 ? 
;
_space_group_IT_number 14
_symmetry_cell_setting monoclinic
_symmetry_space_group_name_Hall '-P 2yn'
_symmetry_space_group_name_H-M 'P 1 21/n 1'
_atom_sites_solution_hydrogens geom
_atom_sites_solution_primary direct
_atom_sites_solution_secondary difmap
_audit_creation_method SHELXL-97
_cell_angle_alpha 90.00
_cell_angle_beta 106.24(3)
_cell_angle_gamma 90.00
_cell_formula_units_Z 4
_cell_length_a 10.058(2)
_cell_length_b 42.117(8)
_cell_length_c 11.340(2)
_cell_measurement_reflns_used 9801
_cell_measurement_temperature 296(2)
_cell_volume 4612.1(17)
_computing_cell_refinement 'Bruker SMART'
_computing_data_collection 'Bruker SMART'
_computing_data_reduction 'Bruker SAINT'
_computing_molecular_graphics 'Bruker SHELXTL'
_computing_publication_material 'Bruker SHELXTL'
_computing_structure_refinement 'SHELXL-97 (Sheldrick, 1997)'
_computing_structure_solution 'SHELXS-97 (Sheldrick, 1990)'
_diffrn_ambient_temperature 296(2)
_diffrn_measured_fraction_theta_full 1.000
_diffrn_measured_fraction_theta_max 1.000
_diffrn_measurement_device_type 'CCD area detector'
_diffrn_measurement_method 'phi and omega scans'
_diffrn_radiation_monochromator graphite
_diffrn_radiation_source 'fine-focus sealed tube'
_diffrn_radiation_type MoK\a
_diffrn_radiation_wavelength 0.71073
_diffrn_reflns_av_R_equivalents 0.0416
_diffrn_reflns_av_sigmaI/netI 0.0242
_diffrn_reflns_limit_h_max 12
_diffrn_reflns_limit_h_min -12
_diffrn_reflns_limit_k_max 51
_diffrn_reflns_limit_k_min -51
_diffrn_reflns_limit_l_max 13
_diffrn_reflns_limit_l_min -13
_diffrn_reflns_number 81214
_diffrn_reflns_theta_full 26.00
_diffrn_reflns_theta_max 26.00
_diffrn_reflns_theta_min 0.97
_exptl_absorpt_coefficient_mu 1.907
_exptl_absorpt_correction_type none
_exptl_crystal_colour brown
_exptl_crystal_density_diffrn 1.487
_exptl_crystal_density_method 'not measured'
_exptl_crystal_description plate
_exptl_crystal_F_000 2088
_exptl_crystal_size_max 0.09
_exptl_crystal_size_mid 0.09
_exptl_crystal_size_min 0.07
_refine_diff_density_max 0.523
_refine_diff_density_min -0.606
_refine_diff_density_rms 0.069
_refine_ls_extinction_method none
_refine_ls_goodness_of_fit_ref 1.194
_refine_ls_hydrogen_treatment constr
_refine_ls_matrix_type full
_refine_ls_number_parameters 545
_refine_ls_number_reflns 9052
_refine_ls_number_restraints 18
_refine_ls_restrained_S_all 1.201
_refine_ls_R_factor_all 0.0500
_refine_ls_R_factor_gt 0.0379
_refine_ls_shift/su_max 0.000
_refine_ls_shift/su_mean 0.000
_refine_ls_structure_factor_coef Fsqd
_refine_ls_weighting_details 'calc w=1/[\s^2^(Fo^2^)+(0.0384P)^2^+3.9121P] where P=(Fo^2^+2Fc^2^)/3'
_refine_ls_weighting_scheme calc
_refine_ls_wR_factor_gt 0.0878
_refine_ls_wR_factor_ref 0.0971
_reflns_number_gt 7592
_reflns_number_total 9052
_reflns_threshold_expression >2sigma(I)
_cod_data_source_file om500556b_si_002.cif
_cod_data_source_block yl0815
_cod_depositor_comments 'Adding full bibliography for 4084178--4084181.cif.'
_cod_original_cell_volume 4612.1(15)
_cod_original_sg_symbol_H-M P2(1)/n
_cod_database_code 4084181

loop_
_symmetry_equiv_pos_as_xyz
'x, y, z'
'-x+1/2, y+1/2, -z+1/2'
'-x, -y, -z'
'x-1/2, -y-1/2, z-1/2'

loop_
_atom_site_label
_atom_site_type_symbol
_atom_site_fract_x
_atom_site_fract_y
_atom_site_fract_z
_atom_site_U_iso_or_equiv
_atom_site_adp_type
_atom_site_occupancy
_atom_site_symmetry_multiplicity
_atom_site_calc_flag
_atom_site_refinement_flags
Ru1 Ru -0.01933(3) 0.147397(7) 0.55185(2) 0.03796(9) Uani 1 1 d .
Cl1 Cl -0.2202(6) 0.18605(14) 0.5017(5) 0.066(2) Uani 0.194(4) 1 d P
N1 N -0.1138(3) 0.12136(7) 0.6716(3) 0.0454(7) Uani 1 1 d .
N2 N 0.1340(4) 0.05977(8) 0.7826(3) 0.0558(8) Uani 1 1 d .
O1 O 0.1169(4) 0.18105(9) 0.3852(3) 0.0830(10) Uani 1 1 d .
S1 S 0.15889(10) 0.10709(2) 0.62826(9) 0.0485(2) Uani 1 1 d .
As1 As 0.09093(4) 0.182721(9) 0.72203(3) 0.04064(10) Uani 1 1 d .
As2 As -0.16719(4) 0.118549(8) 0.37744(3) 0.03863(10) Uani 1 1 d .
C1 C 0.0642(4) 0.16845(9) 0.4492(4) 0.0498(9) Uani 1 1 d .
C2 C -0.2387(4) 0.13008(11) 0.6823(4) 0.0588(11) Uani 1 1 d .
H2 H -0.2810 0.1478 0.6391 0.071 Uiso 1 1 calc R
C3 C -0.3063(5) 0.11440(13) 0.7527(5) 0.0734(13) Uani 1 1 d .
H3 H -0.3941 0.1208 0.7548 0.088 Uiso 1 1 calc R
C4 C -0.2428(6) 0.08884(14) 0.8208(5) 0.0868(16) Uani 1 1 d .
H4 H -0.2854 0.0781 0.8719 0.104 Uiso 1 1 calc R
C5 C -0.1156(5) 0.07952(12) 0.8119(5) 0.0736(13) Uani 1 1 d .
H5 H -0.0711 0.0623 0.8573 0.088 Uiso 1 1 calc R
C6 C -0.0527(4) 0.09576(9) 0.7352(4) 0.0499(9) Uani 1 1 d .
C7 C 0.0841(4) 0.08486(9) 0.7220(3) 0.0466(9) Uani 1 1 d .
C8 C 0.2617(4) 0.04663(9) 0.7792(4) 0.0519(10) Uani 1 1 d .
C9 C 0.2726(4) 0.02747(9) 0.6823(4) 0.0587(10) Uani 1 1 d .
C10 C 0.3982(5) 0.01243(10) 0.6935(5) 0.0741(14) Uani 1 1 d .
H10 H 0.4072 -0.0004 0.6293 0.089 Uiso 1 1 calc R
C11 C 0.5109(5) 0.01569(12) 0.7963(6) 0.0821(16) Uani 1 1 d .
C12 C 0.4950(5) 0.03435(13) 0.8899(6) 0.0804(15) Uani 1 1 d .
H12 H 0.5693 0.0365 0.9599 0.096 Uiso 1 1 calc R
C13 C 0.3738(5) 0.05006(10) 0.8849(4) 0.0637(11) Uani 1 1 d .
C14 C 0.1520(6) 0.02228(13) 0.5728(5) 0.0842(15) Uani 1 1 d .
H14A H 0.1317 0.0416 0.5262 0.126 Uiso 1 1 calc R
H14B H 0.0729 0.0161 0.5991 0.126 Uiso 1 1 calc R
H14C H 0.1737 0.0058 0.5226 0.126 Uiso 1 1 calc R
C15 C 0.6464(6) -0.00106(16) 0.8014(8) 0.133(3) Uani 1 1 d .
H15A H 0.6310 -0.0165 0.7367 0.199 Uiso 1 1 calc R
H15B H 0.6806 -0.0115 0.8793 0.199 Uiso 1 1 calc R
H15C H 0.7132 0.0142 0.7914 0.199 Uiso 1 1 calc R
C16 C 0.3592(7) 0.07055(14) 0.9881(5) 0.0999(19) Uani 1 1 d .
H16A H 0.4382 0.0677 1.0579 0.150 Uiso 1 1 calc R
H16B H 0.2766 0.0647 1.0096 0.150 Uiso 1 1 calc R
H16C H 0.3533 0.0924 0.9630 0.150 Uiso 1 1 calc R
C17 C 0.1285(4) 0.16575(9) 0.8873(3) 0.0474(9) Uani 1 1 d .
C18 C 0.0216(5) 0.15870(15) 0.9365(4) 0.0853(17) Uani 1 1 d .
H18 H -0.0694 0.1624 0.8909 0.102 Uiso 1 1 calc R
C19 C 0.0487(7) 0.14608(18) 1.0540(5) 0.108(2) Uani 1 1 d .
H19 H -0.0241 0.1411 1.0863 0.130 Uiso 1 1 calc R
C20 C 0.1797(7) 0.14102(14) 1.1208(4) 0.0896(18) Uani 1 1 d .
H20 H 0.1972 0.1330 1.2001 0.107 Uiso 1 1 calc R
C21 C 0.2866(6) 0.14747(11) 1.0741(4) 0.0726(13) Uani 1 1 d .
H21 H 0.3771 0.1437 1.1209 0.087 Uiso 1 1 calc R
C22 C 0.2612(4) 0.15968(10) 0.9562(4) 0.0560(10) Uani 1 1 d .
H22 H 0.3348 0.1638 0.9238 0.067 Uiso 1 1 calc R
C23 C 0.2717(4) 0.19962(9) 0.7204(3) 0.0464(9) Uani 1 1 d .
C24 C 0.3537(4) 0.18231(11) 0.6639(4) 0.0589(11) Uani 1 1 d .
H24 H 0.3233 0.1627 0.6293 0.071 Uiso 1 1 calc R
C25 C 0.4800(5) 0.19398(13) 0.6585(5) 0.0745(14) Uani 1 1 d .
H25 H 0.5336 0.1824 0.6190 0.089 Uiso 1 1 calc R
C26 C 0.5260(5) 0.22240(15) 0.7108(5) 0.0841(16) Uani 1 1 d .
H26 H 0.6112 0.2302 0.7070 0.101 Uiso 1 1 calc R
C27 C 0.4475(6) 0.23968(13) 0.7693(6) 0.0884(17) Uani 1 1 d .
H27 H 0.4797 0.2590 0.8056 0.106 Uiso 1 1 calc R
C28 C 0.3200(5) 0.22813(11) 0.7741(4) 0.0673(12) Uani 1 1 d .
H28 H 0.2668 0.2398 0.8138 0.081 Uiso 1 1 calc R
C29 C -0.0083(4) 0.22186(9) 0.7353(4) 0.0531(10) Uani 1 1 d .
C30 C -0.0176(6) 0.23379(14) 0.8449(5) 0.098(2) Uani 1 1 d .
H30 H 0.0249 0.2232 0.9177 0.118 Uiso 1 1 calc R
C31 C -0.0905(7) 0.26181(16) 0.8479(6) 0.118(3) Uani 1 1 d .
H31 H -0.0970 0.2697 0.9227 0.141 Uiso 1 1 calc R
C32 C -0.1512(6) 0.27744(13) 0.7443(7) 0.0942(18) Uani 1 1 d .
H32 H -0.1976 0.2964 0.7475 0.113 Uiso 1 1 calc R
C33 C -0.1451(7) 0.26575(13) 0.6346(6) 0.105(2) Uani 1 1 d .
H33 H -0.1878 0.2766 0.5626 0.126 Uiso 1 1 calc R
C34 C -0.0747(6) 0.23734(11) 0.6295(5) 0.0817(15) Uani 1 1 d .
H34 H -0.0731 0.2290 0.5539 0.098 Uiso 1 1 calc R
C35 C -0.0998(4) 0.08272(8) 0.3031(3) 0.0421(8) Uani 1 1 d .
C36 C -0.1816(5) 0.05769(10) 0.2463(4) 0.0575(10) Uani 1 1 d .
H36 H -0.2733 0.0565 0.2483 0.069 Uiso 1 1 calc R
C37 C -0.1281(6) 0.03411(10) 0.1859(4) 0.0701(13) Uani 1 1 d .
H37 H -0.1836 0.0172 0.1484 0.084 Uiso 1 1 calc R
C38 C 0.0064(6) 0.03600(12) 0.1822(5) 0.0765(14) Uani 1 1 d .
H38 H 0.0419 0.0205 0.1409 0.092 Uiso 1 1 calc R
C39 C 0.0892(5) 0.06063(12) 0.2391(5) 0.0748(14) Uani 1 1 d .
H39 H 0.1805 0.0618 0.2362 0.090 Uiso 1 1 calc R
C40 C 0.0372(4) 0.08359(10) 0.3007(4) 0.0548(10) Uani 1 1 d .
H40 H 0.0946 0.0998 0.3411 0.066 Uiso 1 1 calc R
C41 C -0.3325(4) 0.10175(10) 0.4121(3) 0.0494(9) Uani 1 1 d .
C42 C -0.3282(5) 0.07304(11) 0.4706(4) 0.0650(12) Uani 1 1 d .
H42 H -0.2495 0.0604 0.4837 0.078 Uiso 1 1 calc R
C43 C -0.4391(6) 0.06253(13) 0.5104(5) 0.0831(15) Uani 1 1 d .
H43 H -0.4346 0.0430 0.5497 0.100 Uiso 1 1 calc R
C44 C -0.5552(6) 0.08104(18) 0.4916(5) 0.0941(19) Uani 1 1 d .
H44 H -0.6300 0.0741 0.5178 0.113 Uiso 1 1 calc R
C45 C -0.5608(5) 0.10961(17) 0.4344(5) 0.0876(18) Uani 1 1 d .
H45 H -0.6395 0.1222 0.4227 0.105 Uiso 1 1 calc R
C46 C -0.4505(4) 0.12040(12) 0.3928(4) 0.0653(12) Uani 1 1 d .
H46 H -0.4560 0.1398 0.3528 0.078 Uiso 1 1 calc R
C47 C -0.2477(4) 0.14378(9) 0.2313(3) 0.0474(9) Uani 1 1 d .
C48 C -0.3129(5) 0.12947(13) 0.1219(4) 0.0765(14) Uani 1 1 d .
H48 H -0.3190 0.1074 0.1175 0.092 Uiso 1 1 calc R
C49 C -0.3700(6) 0.14750(17) 0.0177(4) 0.095(2) Uani 1 1 d .
H49 H -0.4150 0.1374 -0.0555 0.114 Uiso 1 1 calc R
C50 C -0.3616(7) 0.17899(17) 0.0207(6) 0.1070(19) Uani 1 1 d U
H50 H -0.3977 0.1908 -0.0503 0.128 Uiso 1 1 calc R
C51 C -0.3008(8) 0.19346(16) 0.1265(6) 0.135(3) Uani 1 1 d U
H51 H -0.2968 0.2155 0.1299 0.162 Uiso 1 1 calc R
C52 C -0.2430(7) 0.17569(13) 0.2324(5) 0.109(2) Uani 1 1 d U
H52 H -0.2003 0.1862 0.3054 0.131 Uiso 1 1 calc R

loop_
_atom_site_aniso_label
_atom_site_aniso_U_11
_atom_site_aniso_U_22
_atom_site_aniso_U_33
_atom_site_aniso_U_23
_atom_site_aniso_U_13
_atom_site_aniso_U_12
Ru1 0.03915(16) 0.03964(16) 0.03385(15) 0.00129(11) 0.00818(11) 0.00552(12)
Cl1 0.066(4) 0.063(4) 0.065(4) -0.007(3) 0.014(3) 0.007(3)
N1 0.0446(17) 0.0538(18) 0.0400(16) -0.0021(14) 0.0155(13) 0.0061(14)
N2 0.058(2) 0.0512(19) 0.062(2) 0.0144(16) 0.0229(17) 0.0081(16)
O1 0.096(3) 0.093(3) 0.067(2) 0.0133(18) 0.0340(19) -0.020(2)
S1 0.0491(5) 0.0474(5) 0.0555(6) 0.0117(4) 0.0253(5) 0.0102(4)
As1 0.03704(19) 0.0449(2) 0.03775(19) -0.00144(15) 0.00683(15) 0.00510(15)
As2 0.03514(19) 0.0433(2) 0.03775(19) -0.00249(15) 0.01074(14) 0.00405(15)
C1 0.052(2) 0.046(2) 0.048(2) 0.0011(17) 0.0085(18) 0.0021(18)
C2 0.054(2) 0.074(3) 0.053(2) -0.004(2) 0.022(2) 0.012(2)
C3 0.060(3) 0.098(4) 0.075(3) -0.008(3) 0.038(3) 0.007(3)
C4 0.088(4) 0.099(4) 0.097(4) 0.012(3) 0.066(3) 0.002(3)
C5 0.080(3) 0.071(3) 0.086(3) 0.018(3) 0.050(3) 0.010(3)
C6 0.054(2) 0.051(2) 0.052(2) 0.0057(18) 0.0258(19) 0.0061(18)
C7 0.050(2) 0.046(2) 0.046(2) 0.0070(17) 0.0168(17) 0.0054(17)
C8 0.050(2) 0.039(2) 0.069(3) 0.0140(18) 0.020(2) 0.0035(17)
C9 0.059(3) 0.043(2) 0.075(3) 0.007(2) 0.020(2) 0.0029(19)
C10 0.080(3) 0.046(2) 0.105(4) 0.008(2) 0.041(3) 0.011(2)
C11 0.058(3) 0.063(3) 0.129(5) 0.035(3) 0.033(3) 0.018(2)
C12 0.054(3) 0.073(3) 0.105(4) 0.030(3) 0.007(3) 0.001(2)
C13 0.063(3) 0.049(2) 0.074(3) 0.015(2) 0.011(2) -0.002(2)
C14 0.087(4) 0.078(3) 0.080(3) -0.011(3) 0.011(3) -0.001(3)
C15 0.076(4) 0.103(5) 0.226(9) 0.048(5) 0.055(5) 0.042(4)
C16 0.117(5) 0.091(4) 0.079(4) -0.005(3) 0.007(3) -0.003(4)
C17 0.050(2) 0.054(2) 0.0370(19) -0.0076(16) 0.0096(16) -0.0097(17)
C18 0.057(3) 0.154(5) 0.046(3) -0.001(3) 0.016(2) -0.023(3)
C19 0.091(4) 0.181(7) 0.062(3) 0.002(4) 0.035(3) -0.046(4)
C20 0.124(5) 0.099(4) 0.047(3) 0.004(3) 0.025(3) -0.036(4)
C21 0.085(3) 0.075(3) 0.050(2) 0.011(2) 0.005(2) 0.010(3)
C22 0.057(2) 0.057(2) 0.052(2) 0.0111(19) 0.0127(19) 0.007(2)
C23 0.042(2) 0.047(2) 0.047(2) 0.0111(17) 0.0067(16) 0.0013(16)
C24 0.041(2) 0.062(3) 0.073(3) 0.007(2) 0.015(2) 0.0070(19)
C25 0.049(3) 0.091(4) 0.086(3) 0.019(3) 0.023(2) 0.009(3)
C26 0.055(3) 0.096(4) 0.098(4) 0.038(3) 0.016(3) -0.009(3)
C27 0.080(4) 0.066(3) 0.110(4) 0.009(3) 0.011(3) -0.023(3)
C28 0.067(3) 0.063(3) 0.070(3) 0.000(2) 0.016(2) -0.008(2)
C29 0.047(2) 0.053(2) 0.058(2) -0.0122(19) 0.0123(19) 0.0081(18)
C30 0.111(4) 0.101(4) 0.064(3) -0.031(3) -0.007(3) 0.047(4)
C31 0.130(6) 0.117(5) 0.095(5) -0.053(4) 0.013(4) 0.050(4)
C32 0.098(4) 0.061(3) 0.129(5) -0.013(3) 0.040(4) 0.027(3)
C33 0.139(6) 0.067(3) 0.115(5) 0.021(3) 0.047(4) 0.045(4)
C34 0.115(4) 0.062(3) 0.075(3) 0.012(2) 0.039(3) 0.035(3)
C35 0.045(2) 0.045(2) 0.0392(18) -0.0024(15) 0.0153(16) 0.0046(16)
C36 0.059(3) 0.055(2) 0.064(3) -0.012(2) 0.027(2) -0.007(2)
C37 0.097(4) 0.048(2) 0.071(3) -0.016(2) 0.032(3) -0.007(2)
C38 0.089(4) 0.068(3) 0.081(3) -0.014(3) 0.038(3) 0.021(3)
C39 0.062(3) 0.087(4) 0.085(3) -0.015(3) 0.035(3) 0.016(3)
C40 0.044(2) 0.065(3) 0.056(2) -0.004(2) 0.0153(18) 0.0050(19)
C41 0.039(2) 0.065(3) 0.046(2) -0.0104(18) 0.0162(17) -0.0024(18)
C42 0.064(3) 0.069(3) 0.073(3) -0.008(2) 0.039(2) -0.007(2)
C43 0.090(4) 0.081(3) 0.097(4) -0.010(3) 0.057(3) -0.020(3)
C44 0.066(3) 0.139(6) 0.089(4) -0.023(4) 0.042(3) -0.033(4)
C45 0.037(2) 0.148(6) 0.079(4) -0.017(4) 0.018(2) 0.009(3)
C46 0.041(2) 0.096(3) 0.057(3) -0.003(2) 0.0125(19) 0.010(2)
C47 0.0387(19) 0.057(2) 0.043(2) 0.0018(17) 0.0067(16) 0.0081(17)
C48 0.090(4) 0.084(3) 0.048(2) -0.008(2) 0.005(2) 0.032(3)
C49 0.096(4) 0.140(6) 0.042(3) -0.004(3) 0.006(3) 0.047(4)
C50 0.103(4) 0.115(4) 0.080(4) 0.043(3) -0.011(3) 0.008(4)
C51 0.147(5) 0.088(4) 0.116(4) 0.043(3) -0.051(4) -0.006(4)
C52 0.123(4) 0.073(3) 0.086(3) 0.018(3) -0.043(3) -0.002(3)

loop_
_atom_type_symbol
_atom_type_description
_atom_type_scat_dispersion_real
_atom_type_scat_dispersion_imag
_atom_type_scat_source
C C 0.0033 0.0016 'International Tables Vol C Tables 4.2.6.8 and 6.1.1.4'
H H 0.0000 0.0000 'International Tables Vol C Tables 4.2.6.8 and 6.1.1.4'
N N 0.0061 0.0033 'International Tables Vol C Tables 4.2.6.8 and 6.1.1.4'
O O 0.0106 0.0060 'International Tables Vol C Tables 4.2.6.8 and 6.1.1.4'
S S 0.1246 0.1234 'International Tables Vol C Tables 4.2.6.8 and 6.1.1.4'
Cl Cl 0.1484 0.1585 'International Tables Vol C Tables 4.2.6.8 and 6.1.1.4'
As As 0.0499 2.0058 'International Tables Vol C Tables 4.2.6.8 and 6.1.1.4'
Ru Ru -1.2594 0.8363 'International Tables Vol C Tables 4.2.6.8 and 6.1.1.4'

loop_
_geom_angle_atom_site_label_1
_geom_angle_atom_site_label_2
_geom_angle_atom_site_label_3
_geom_angle
C1 Ru1 N1 178.20(14)
C1 Ru1 As2 90.58(12)
N1 Ru1 As2 88.93(8)
C1 Ru1 As1 91.10(12)
N1 Ru1 As1 89.70(8)
As2 Ru1 As1 169.241(17)
C1 Ru1 S1 98.01(12)
N1 Ru1 S1 80.36(8)
As2 Ru1 S1 99.31(4)
As1 Ru1 S1 90.98(4)
C1 Ru1 Cl1 91.44(19)
N1 Ru1 Cl1 90.22(16)
As2 Ru1 Cl1 82.59(13)
As1 Ru1 Cl1 86.74(13)
S1 Ru1 Cl1 170.33(14)
C6 N1 C2 117.8(3)
C6 N1 Ru1 121.9(2)
C2 N1 Ru1 120.2(3)
C7 N2 C8 122.1(3)
C7 S1 Ru1 101.01(13)
C17 As1 C29 101.65(17)
C17 As1 C23 102.26(15)
C29 As1 C23 100.94(17)
C17 As1 Ru1 117.46(11)
C29 As1 Ru1 116.46(12)
C23 As1 Ru1 115.56(12)
C35 As2 C47 99.63(15)
C35 As2 C41 103.14(16)
C47 As2 C41 101.26(16)
C35 As2 Ru1 122.10(11)
C47 As2 Ru1 115.65(12)
C41 As2 Ru1 112.26(11)
O1 C1 Ru1 178.9(4)
N1 C2 C3 123.7(4)
N1 C2 H2 118.2
C3 C2 H2 118.2
C2 C3 C4 118.8(4)
C2 C3 H3 120.6
C4 C3 H3 120.6
C5 C4 C3 118.7(4)
C5 C4 H4 120.6
C3 C4 H4 120.6
C4 C5 C6 120.2(5)
C4 C5 H5 119.9
C6 C5 H5 119.9
N1 C6 C5 120.7(4)
N1 C6 C7 119.1(3)
C5 C6 C7 120.2(4)
N2 C7 C6 115.6(3)
N2 C7 S1 126.9(3)
C6 C7 S1 117.6(3)
C9 C8 C13 120.8(4)
C9 C8 N2 121.5(4)
C13 C8 N2 117.2(4)
C10 C9 C8 117.6(4)
C10 C9 C14 121.2(5)
C8 C9 C14 121.2(4)
C9 C10 C11 122.7(5)
C9 C10 H10 118.6
C11 C10 H10 118.6
C12 C11 C10 117.7(5)
C12 C11 C15 122.4(6)
C10 C11 C15 120.0(6)
C11 C12 C13 122.7(5)
C11 C12 H12 118.7
C13 C12 H12 118.7
C12 C13 C8 118.5(5)
C12 C13 C16 121.7(5)
C8 C13 C16 119.8(4)
C9 C14 H14A 109.5
C9 C14 H14B 109.5
H14A C14 H14B 109.5
C9 C14 H14C 109.5
H14A C14 H14C 109.5
H14B C14 H14C 109.5
C11 C15 H15A 109.5
C11 C15 H15B 109.5
H15A C15 H15B 109.5
C11 C15 H15C 109.5
H15A C15 H15C 109.5
H15B C15 H15C 109.5
C13 C16 H16A 109.5
C13 C16 H16B 109.5
H16A C16 H16B 109.5
C13 C16 H16C 109.5
H16A C16 H16C 109.5
H16B C16 H16C 109.5
C22 C17 C18 118.4(4)
C22 C17 As1 121.0(3)
C18 C17 As1 120.5(3)
C17 C18 C19 120.4(5)
C17 C18 H18 119.8
C19 C18 H18 119.8
C20 C19 C18 120.2(5)
C20 C19 H19 119.9
C18 C19 H19 119.9
C19 C20 C21 120.6(5)
C19 C20 H20 119.7
C21 C20 H20 119.7
C20 C21 C22 120.0(5)
C20 C21 H21 120.0
C22 C21 H21 120.0
C17 C22 C21 120.5(4)
C17 C22 H22 119.8
C21 C22 H22 119.8
C28 C23 C24 118.9(4)
C28 C23 As1 121.9(3)
C24 C23 As1 119.2(3)
C25 C24 C23 120.5(4)
C25 C24 H24 119.7
C23 C24 H24 119.7
C26 C25 C24 120.0(5)
C26 C25 H25 120.0
C24 C25 H25 120.0
C25 C26 C27 120.4(5)
C25 C26 H26 119.8
C27 C26 H26 119.8
C26 C27 C28 119.7(5)
C26 C27 H27 120.1
C28 C27 H27 120.1
C23 C28 C27 120.4(5)
C23 C28 H28 119.8
C27 C28 H28 119.8
C34 C29 C30 118.8(4)
C34 C29 As1 118.1(3)
C30 C29 As1 123.1(4)
C29 C30 C31 120.2(5)
C29 C30 H30 119.9
C31 C30 H30 119.9
C32 C31 C30 120.6(5)
C32 C31 H31 119.7
C30 C31 H31 119.7
C31 C32 C33 120.1(5)
C31 C32 H32 119.9
C33 C32 H32 119.9
C32 C33 C34 120.1(6)
C32 C33 H33 119.9
C34 C33 H33 119.9
C29 C34 C33 120.1(5)
C29 C34 H34 120.0
C33 C34 H34 120.0
C36 C35 C40 118.5(3)
C36 C35 As2 124.1(3)
C40 C35 As2 117.2(3)
C35 C36 C37 120.7(4)
C35 C36 H36 119.6
C37 C36 H36 119.6
C38 C37 C36 119.6(4)
C38 C37 H37 120.2
C36 C37 H37 120.2
C37 C38 C39 120.3(4)
C37 C38 H38 119.8
C39 C38 H38 119.8
C38 C39 C40 120.1(4)
C38 C39 H39 119.9
C40 C39 H39 119.9
C39 C40 C35 120.8(4)
C39 C40 H40 119.6
C35 C40 H40 119.6
C42 C41 C46 119.0(4)
C42 C41 As2 120.3(3)
C46 C41 As2 120.2(3)
C41 C42 C43 121.2(5)
C41 C42 H42 119.4
C43 C42 H42 119.4
C44 C43 C42 119.7(5)
C44 C43 H43 120.2
C42 C43 H43 120.2
C45 C44 C43 119.8(5)
C45 C44 H44 120.1
C43 C44 H44 120.1
C44 C45 C46 121.1(5)
C44 C45 H45 119.4
C46 C45 H45 119.4
C41 C46 C45 119.2(5)
C41 C46 H46 120.4
C45 C46 H46 120.4
C52 C47 C48 117.1(4)
C52 C47 As2 122.2(3)
C48 C47 As2 120.7(3)
C47 C48 C49 120.7(5)
C47 C48 H48 119.7
C49 C48 H48 119.7
C50 C49 C48 121.1(5)
C50 C49 H49 119.5
C48 C49 H49 119.5
C49 C50 C51 119.3(5)
C49 C50 H50 120.3
C51 C50 H50 120.3
C50 C51 C52 120.4(6)
C50 C51 H51 119.8
C52 C51 H51 119.8
C47 C52 C51 121.5(6)
C47 C52 H52 119.3
C51 C52 H52 119.3

loop_
_geom_bond_atom_site_label_1
_geom_bond_atom_site_label_2
_geom_bond_distance
Ru1 C1 1.842(4)
Ru1 N1 2.161(3)
Ru1 As2 2.4401(8)
Ru1 As1 2.4434(7)
Ru1 S1 2.4449(10)
Ru1 Cl1 2.532(6)
N1 C6 1.346(5)
N1 C2 1.347(5)
N2 C7 1.283(5)
N2 C8 1.409(5)
O1 C1 1.142(5)
S1 C7 1.738(4)
As1 C17 1.942(4)
As1 C29 1.954(4)
As1 C23 1.958(4)
As2 C35 1.941(3)
As2 C47 1.945(4)
As2 C41 1.946(4)
C2 C3 1.355(6)
C2 H2 0.9300
C3 C4 1.374(7)
C3 H3 0.9300
C4 C5 1.369(7)
C4 H4 0.9300
C5 C6 1.389(6)
C5 H5 0.9300
C6 C7 1.498(5)
C8 C9 1.392(6)
C8 C13 1.405(6)
C9 C10 1.387(6)
C9 C14 1.490(6)
C10 C11 1.387(8)
C10 H10 0.9300
C11 C12 1.366(8)
C11 C15 1.522(7)
C12 C13 1.374(7)
C12 H12 0.9300
C13 C16 1.494(7)
C14 H14A 0.9600
C14 H14B 0.9600
C14 H14C 0.9600
C15 H15A 0.9600
C15 H15B 0.9600
C15 H15C 0.9600
C16 H16A 0.9600
C16 H16B 0.9600
C16 H16C 0.9600
C17 C22 1.369(5)
C17 C18 1.376(6)
C18 C19 1.388(7)
C18 H18 0.9300
C19 C20 1.340(8)
C19 H19 0.9300
C20 C21 1.353(7)
C20 H20 0.9300
C21 C22 1.388(6)
C21 H21 0.9300
C22 H22 0.9300
C23 C28 1.372(6)
C23 C24 1.384(6)
C24 C25 1.380(6)
C24 H24 0.9300
C25 C26 1.359(7)
C25 H25 0.9300
C26 C27 1.374(8)
C26 H26 0.9300
C27 C28 1.387(7)
C27 H27 0.9300
C28 H28 0.9300
C29 C34 1.365(6)
C29 C30 1.368(6)
C30 C31 1.395(7)
C30 H30 0.9300
C31 C32 1.336(8)
C31 H31 0.9300
C32 C33 1.355(8)
C32 H32 0.9300
C33 C34 1.400(7)
C33 H33 0.9300
C34 H34 0.9300
C35 C36 1.381(5)
C35 C40 1.386(5)
C36 C37 1.397(6)
C36 H36 0.9300
C37 C38 1.367(7)
C37 H37 0.9300
C38 C39 1.373(7)
C38 H38 0.9300
C39 C40 1.379(6)
C39 H39 0.9300
C40 H40 0.9300
C41 C42 1.374(6)
C41 C46 1.388(6)
C42 C43 1.388(6)
C42 H42 0.9300
C43 C44 1.370(8)
C43 H43 0.9300
C44 C45 1.361(8)
C44 H44 0.9300
C45 C46 1.398(7)
C45 H45 0.9300
C46 H46 0.9300
C47 C52 1.345(6)
C47 C48 1.370(6)
C48 C49 1.387(7)
C48 H48 0.9300
C49 C50 1.329(8)
C49 H49 0.9300
C50 C51 1.332(9)
C50 H50 0.9300
C51 C52 1.396(7)
C51 H51 0.9300
C52 H52 0.9300

loop_
_geom_torsion_atom_site_label_1
_geom_torsion_atom_site_label_2
_geom_torsion_atom_site_label_3
_geom_torsion_atom_site_label_4
_geom_torsion
C1 Ru1 N1 C6 25(5)
As2 Ru1 N1 C6 98.7(3)
As1 Ru1 N1 C6 -92.0(3)
S1 Ru1 N1 C6 -0.9(3)
Cl1 Ru1 N1 C6 -178.7(3)
C1 Ru1 N1 C2 -154(4)
As2 Ru1 N1 C2 -79.7(3)
As1 Ru1 N1 C2 89.6(3)
S1 Ru1 N1 C2 -179.3(3)
Cl1 Ru1 N1 C2 2.9(3)
C1 Ru1 S1 C7 -177.59(18)
N1 Ru1 S1 C7 1.62(15)
As2 Ru1 S1 C7 -85.68(14)
As1 Ru1 S1 C7 91.16(14)
Cl1 Ru1 S1 C7 14.9(8)
C1 Ru1 As1 C17 -151.27(18)
N1 Ru1 As1 C17 27.12(15)
As2 Ru1 As1 C17 109.79(16)
S1 Ru1 As1 C17 -53.23(14)
Cl1 Ru1 As1 C17 117.36(19)
C1 Ru1 As1 C29 87.88(19)
N1 Ru1 As1 C29 -93.73(16)
As2 Ru1 As1 C29 -11.06(18)
S1 Ru1 As1 C29 -174.09(14)
Cl1 Ru1 As1 C29 -3.5(2)
C1 Ru1 As1 C23 -30.35(17)
N1 Ru1 As1 C23 148.04(14)
As2 Ru1 As1 C23 -129.29(14)
S1 Ru1 As1 C23 67.68(12)
Cl1 Ru1 As1 C23 -121.73(18)
C1 Ru1 As2 C35 77.59(17)
N1 Ru1 As2 C35 -100.67(15)
As1 Ru1 As2 C35 176.58(15)
S1 Ru1 As2 C35 -20.63(13)
Cl1 Ru1 As2 C35 168.96(19)
C1 Ru1 As2 C47 -43.76(17)
N1 Ru1 As2 C47 137.97(14)
As1 Ru1 As2 C47 55.23(16)
S1 Ru1 As2 C47 -141.98(12)
Cl1 Ru1 As2 C47 47.61(19)
C1 Ru1 As2 C41 -159.27(18)
N1 Ru1 As2 C41 22.46(15)
As1 Ru1 As2 C41 -60.28(17)
S1 Ru1 As2 C41 102.51(14)
Cl1 Ru1 As2 C41 -67.90(19)
N1 Ru1 C1 O1 8(24)
As2 Ru1 C1 O1 -66(21)
As1 Ru1 C1 O1 125(21)
S1 Ru1 C1 O1 34(21)
Cl1 Ru1 C1 O1 -149(21)
C6 N1 C2 C3 -0.5(6)
Ru1 N1 C2 C3 178.0(4)
N1 C2 C3 C4 2.4(7)
C2 C3 C4 C5 -2.1(8)
C3 C4 C5 C6 0.0(8)
C2 N1 C6 C5 -1.7(6)
Ru1 N1 C6 C5 179.8(3)
C2 N1 C6 C7 178.1(3)
Ru1 N1 C6 C7 -0.4(5)
C4 C5 C6 N1 2.0(7)
C4 C5 C6 C7 -177.8(5)
C8 N2 C7 C6 179.9(4)
C8 N2 C7 S1 -0.3(6)
N1 C6 C7 N2 -178.0(4)
C5 C6 C7 N2 1.8(6)
N1 C6 C7 S1 2.2(5)
C5 C6 C7 S1 -178.0(4)
Ru1 S1 C7 N2 177.8(4)
Ru1 S1 C7 C6 -2.4(3)
C7 N2 C8 C9 -80.6(5)
C7 N2 C8 C13 107.8(5)
C13 C8 C9 C10 -1.0(6)
N2 C8 C9 C10 -172.3(4)
C13 C8 C9 C14 176.6(4)
N2 C8 C9 C14 5.3(6)
C8 C9 C10 C11 0.3(7)
C14 C9 C10 C11 -177.3(5)
C9 C10 C11 C12 0.7(7)
C9 C10 C11 C15 -178.9(5)
C10 C11 C12 C13 -0.9(8)
C15 C11 C12 C13 178.7(5)
C11 C12 C13 C8 0.2(7)
C11 C12 C13 C16 -179.5(5)
C9 C8 C13 C12 0.7(6)
N2 C8 C13 C12 172.5(4)
C9 C8 C13 C16 -179.5(4)
N2 C8 C13 C16 -7.8(6)
C29 As1 C17 C22 -122.2(3)
C23 As1 C17 C22 -18.1(4)
Ru1 As1 C17 C22 109.5(3)
C29 As1 C17 C18 59.7(4)
C23 As1 C17 C18 163.8(4)
Ru1 As1 C17 C18 -68.6(4)
C22 C17 C18 C19 0.8(8)
As1 C17 C18 C19 178.9(5)
C17 C18 C19 C20 0.8(10)
C18 C19 C20 C21 -1.4(10)
C19 C20 C21 C22 0.5(9)
C18 C17 C22 C21 -1.7(7)
As1 C17 C22 C21 -179.8(3)
C20 C21 C22 C17 1.1(7)
C17 As1 C23 C28 -78.4(3)
C29 As1 C23 C28 26.2(4)
Ru1 As1 C23 C28 152.8(3)
C17 As1 C23 C24 101.4(3)
C29 As1 C23 C24 -153.9(3)
Ru1 As1 C23 C24 -27.4(3)
C28 C23 C24 C25 -1.9(6)
As1 C23 C24 C25 178.3(3)
C23 C24 C25 C26 1.2(7)
C24 C25 C26 C27 0.0(8)
C25 C26 C27 C28 -0.5(8)
C24 C23 C28 C27 1.3(6)
As1 C23 C28 C27 -178.9(4)
C26 C27 C28 C23 -0.2(8)
C17 As1 C29 C34 -167.8(4)
C23 As1 C29 C34 87.1(4)
Ru1 As1 C29 C34 -38.8(4)
C17 As1 C29 C30 10.1(5)
C23 As1 C29 C30 -95.0(5)
Ru1 As1 C29 C30 139.1(4)
C34 C29 C30 C31 -1.8(9)
As1 C29 C30 C31 -179.7(5)
C29 C30 C31 C32 -0.5(11)
C30 C31 C32 C33 1.6(11)
C31 C32 C33 C34 -0.3(11)
C30 C29 C34 C33 3.1(8)
As1 C29 C34 C33 -178.9(5)
C32 C33 C34 C29 -2.0(10)
C47 As2 C35 C36 -81.1(3)
C41 As2 C35 C36 22.9(4)
Ru1 As2 C35 C36 150.2(3)
C47 As2 C35 C40 94.7(3)
C41 As2 C35 C40 -161.2(3)
Ru1 As2 C35 C40 -34.0(3)
C40 C35 C36 C37 -1.2(6)
As2 C35 C36 C37 174.6(3)
C35 C36 C37 C38 -0.5(7)
C36 C37 C38 C39 1.0(8)
C37 C38 C39 C40 0.1(8)
C38 C39 C40 C35 -1.9(7)
C36 C35 C40 C39 2.4(6)
As2 C35 C40 C39 -173.7(3)
C35 As2 C41 C42 48.5(4)
C47 As2 C41 C42 151.3(3)
Ru1 As2 C41 C42 -84.7(3)
C35 As2 C41 C46 -139.9(3)
C47 As2 C41 C46 -37.1(4)
Ru1 As2 C41 C46 86.8(3)
C46 C41 C42 C43 -0.1(7)
As2 C41 C42 C43 171.6(4)
C41 C42 C43 C44 -0.1(8)
C42 C43 C44 C45 -0.2(9)
C43 C44 C45 C46 0.7(9)
C42 C41 C46 C45 0.6(6)
As2 C41 C46 C45 -171.1(3)
C44 C45 C46 C41 -0.9(8)
C35 As2 C47 C52 -144.2(5)
C41 As2 C47 C52 110.3(5)
Ru1 As2 C47 C52 -11.4(5)
C35 As2 C47 C48 36.2(4)
C41 As2 C47 C48 -69.4(4)
Ru1 As2 C47 C48 169.0(3)
C52 C47 C48 C49 0.5(8)
As2 C47 C48 C49 -179.9(4)
C47 C48 C49 C50 0.9(9)
C48 C49 C50 C51 -2.0(11)
C49 C50 C51 C52 1.9(13)
C48 C47 C52 C51 -0.6(10)
As2 C47 C52 C51 179.7(6)
C50 C51 C52 C47 -0.5(13)
